data_2223855
loop_
_publ_author_name
'Saeed, Aamer'
'Rafique, Hummera'
'Mumtaz, Amara'
'Bolte, Michael'

_publ_section_title
;
 Ethyl 4-[3-(2-methylbenzoyl)thioureido]benzoate
;
_journal_coeditor_code IM2145
_journal_issue 11
_journal_name_full 'Acta Crystallographica Section E'
_journal_page_first o2774
_journal_paper_doi 10.1107/S160053680904183X
_journal_volume 65
_journal_year 2009
_chemical_formula_iupac 'C18 H18 N2 O3 S'
_chemical_formula_moiety 'C18 H18 N2 O3 S'
_chemical_formula_sum 'C18 H18 N2 O3 S'
_chemical_formula_weight 342.40
_chemical_name_systematic
;
Ethyl 4-[3-(2-methylbenzoyl)thioureido]benzoate
;
_space_group_IT_number 2
_symmetry_cell_setting triclinic
_symmetry_space_group_name_Hall '-P 1'
_symmetry_space_group_name_H-M 'P -1'
_atom_sites_solution_hydrogens geom
_atom_sites_solution_primary direct
_atom_sites_solution_secondary difmap
_audit_creation_method SHELXL-97
_cell_angle_alpha 96.456(4)
_cell_angle_beta 103.860(5)
_cell_angle_gamma 92.908(4)
_cell_formula_units_Z 2
_cell_length_a 7.4555(3)
_cell_length_b 7.6311(4)
_cell_length_c 15.2468(8)
_cell_measurement_reflns_used 42517
_cell_measurement_temperature 173(2)
_cell_measurement_theta_max 29.9
_cell_measurement_theta_min 3.4
_cell_volume 834.13(7)
_computing_cell_refinement 'X-Area (Stoe & Cie, 2001)'
_computing_data_collection 'X-Area (Stoe & Cie, 2001)'
_computing_data_reduction 'X-Area (Stoe & Cie, 2001)'
_computing_molecular_graphics 'XP in SHELXTL-Plus (Sheldrick, 2008)'
_computing_publication_material 'SHELXL97 (Sheldrick, 2008)'
_computing_structure_refinement 'SHELXL97 (Sheldrick, 2008)'
_computing_structure_solution 'SHELXS97 (Sheldrick, 2008)'
_diffrn_ambient_temperature 173(2)
_diffrn_measured_fraction_theta_full 0.997
_diffrn_measured_fraction_theta_max 0.995
_diffrn_measurement_device_type 'Stoe IPDS II two-circle-diffractometer'
_diffrn_measurement_method \w
_diffrn_radiation_monochromator graphite
_diffrn_radiation_source 'fine-focus sealed tube'
_diffrn_radiation_type MoK\a
_diffrn_radiation_wavelength 0.71073
_diffrn_reflns_av_R_equivalents 0.0570
_diffrn_reflns_av_sigmaI/netI 0.0304
_diffrn_reflns_limit_h_max 10
_diffrn_reflns_limit_h_min -10
_diffrn_reflns_limit_k_max 10
_diffrn_reflns_limit_k_min -10
_diffrn_reflns_limit_l_max 21
_diffrn_reflns_limit_l_min -21
_diffrn_reflns_number 22798
_diffrn_reflns_theta_full 25.00
_diffrn_reflns_theta_max 29.58
_diffrn_reflns_theta_min 3.44
_diffrn_standards_number 0
_exptl_absorpt_coefficient_mu 0.213
_exptl_absorpt_correction_T_max 0.9429
_exptl_absorpt_correction_T_min 0.9331
_exptl_absorpt_correction_type multi-scan
_exptl_absorpt_process_details '(MULABS; Spek, 2009; Blessing, 1995)'
_exptl_crystal_colour colourless
_exptl_crystal_density_diffrn 1.363
_exptl_crystal_density_method 'not measured'
_exptl_crystal_description block
_exptl_crystal_F_000 360
_exptl_crystal_size_max 0.33
_exptl_crystal_size_mid 0.32
_exptl_crystal_size_min 0.28
_refine_diff_density_max 0.278
_refine_diff_density_min -0.368
_refine_ls_extinction_method none
_refine_ls_goodness_of_fit_ref 1.041
_refine_ls_hydrogen_treatment constr
_refine_ls_matrix_type full
_refine_ls_number_parameters 246
_refine_ls_number_reflns 4659
_refine_ls_number_restraints 0
_refine_ls_restrained_S_all 1.041
_refine_ls_R_factor_all 0.0402
_refine_ls_R_factor_gt 0.0374
_refine_ls_shift/su_max 0.002
_refine_ls_shift/su_mean 0.000
_refine_ls_structure_factor_coef Fsqd
_refine_ls_weighting_details 'calc w=1/[\s^2^(Fo^2^)+(0.0517P)^2^+0.2098P] where P=(Fo^2^+2Fc^2^)/3'
_refine_ls_weighting_scheme calc
_refine_ls_wR_factor_gt 0.0980
_refine_ls_wR_factor_ref 0.1001
_reflns_number_gt 4311
_reflns_number_total 4659
_reflns_threshold_expression I>2\s(I)
_cod_data_source_file im2145.cif
_cod_data_source_block I
_cod_depositor_comments
;
The following automatic conversions were performed:
'_symmetry_cell_setting' value 'Triclinic' changed to 'triclinic'
according to '/home/saulius/struct/CIF-dictionaries/cif_core.dic'
dictionary named 'cif_core.dic' version 2.4.1 from 2010-06-29.

Automatic conversion script
Id: cif_fix_enum 1527 2010-12-29 10:47:43Z saulius 

The following automatic conversions were performed:

'_symmetry_cell_setting' value 'Triclinic' changed to 'triclinic'
according to /home/saulius/struct/CIF-dictionaries/cif_core.dic
dictionary named 'cif_core.dic' version 2.4.1 from 2010-06-29.

Automatic conversion script
Id: cif_fix_values 1715 2011-07-08 13:25:40Z adriana 
;
_cod_database_code 2223855
_cod_database_fobs_code 2223855

loop_
_symmetry_equiv_pos_as_xyz
'x, y, z'
'-x, -y, -z'

loop_
_atom_site_type_symbol
_atom_site_label
_atom_site_fract_x
_atom_site_fract_y
_atom_site_fract_z
_atom_site_U_iso_or_equiv
_atom_site_adp_type
_atom_site_calc_flag
_atom_site_refinement_flags
_atom_site_occupancy
_atom_site_disorder_assembly
_atom_site_disorder_group
S S1 1.09603(4) 0.22920(4) 0.599200(16) 0.02926(8) Uani d . 1 . .
O O1 0.54635(11) 0.37544(11) 0.42973(5) 0.03282(18) Uani d . 1 . .
O O2 1.1748(4) 1.1151(2) 0.86115(13) 0.0302(5) Uani d P 0.527(5) A 1
O O2A 1.0912(4) 1.1206(2) 0.88161(14) 0.0309(6) Uani d P 0.473(5) A 2
O O3 1.23261(17) 0.91072(12) 0.96012(6) 0.0521(3) Uani d . 1 A .
N N1 0.82261(12) 0.44800(11) 0.57980(5) 0.02358(17) Uani d . 1 . .
H H1 0.7282 0.4728 0.5478 0.028 Uiso d R 1 . .
N N2 0.77873(12) 0.19546(11) 0.47488(6) 0.02420(17) Uani d . 1 . .
H H2 0.8242 0.0956 0.4570 0.029 Uiso d R 1 . .
C C1 0.89035(13) 0.29850(13) 0.55169(6) 0.02227(18) Uani d . 1 . .
C C2 0.61524(13) 0.23496(13) 0.41838(6) 0.02368(18) Uani d . 1 . .
C C11 0.90732(12) 0.57062(12) 0.65792(6) 0.02124(17) Uani d . 1 . .
C C12 0.98398(14) 0.51635(13) 0.74226(7) 0.02457(19) Uani d . 1 . .
H H12 0.9840 0.3941 0.7490 0.029 Uiso calc R 1 . .
C C13 1.06022(14) 0.64342(13) 0.81625(7) 0.02587(19) Uani d . 1 . .
H H13 1.1131 0.6075 0.8739 0.031 Uiso calc R 1 . .
C C14 1.06025(15) 0.82288(13) 0.80705(7) 0.0273(2) Uani d . 1 A .
C C15 0.97895(15) 0.87601(13) 0.72331(7) 0.0286(2) Uani d . 1 . .
H H15 0.9755 0.9983 0.7170 0.034 Uiso calc R 1 . .
C C16 0.90262(14) 0.74958(13) 0.64881(6) 0.02458(19) Uani d . 1 . .
H H16 0.8471 0.7856 0.5915 0.029 Uiso calc R 1 . .
C C17 1.1522(2) 0.95152(16) 0.88788(9) 0.0456(3) Uani d . 1 . .
C C18 1.2785(4) 1.2514(3) 0.93166(16) 0.0336(6) Uani d P 0.527(5) A 1
H H18A 1.3222 1.3504 0.9033 0.040 Uiso calc PR 0.527(5) A 1
H H18B 1.3886 1.2024 0.9681 0.040 Uiso calc PR 0.527(5) A 1
C C19 1.1602(4) 1.3183(4) 0.9924(2) 0.0404(6) Uani d P 0.527(5) A 1
H H19A 1.2319 1.4107 1.0394 0.061 Uiso calc PR 0.527(5) A 1
H H19B 1.1193 1.2206 1.0215 0.061 Uiso calc PR 0.527(5) A 1
H H19C 1.0518 1.3673 0.9564 0.061 Uiso calc PR 0.527(5) A 1
C C18A 1.1603(4) 1.2562(4) 0.9587(2) 0.0324(6) Uani d P 0.473(5) A 2
H H18C 1.1639 1.2048 1.0158 0.039 Uiso calc PR 0.473(5) A 2
H H18D 1.0751 1.3519 0.9553 0.039 Uiso calc PR 0.473(5) A 2
C C19A 1.3507(5) 1.3318(4) 0.9602(2) 0.0419(8) Uani d P 0.473(5) A 2
H H19D 1.3942 1.4226 1.0131 0.063 Uiso calc PR 0.473(5) A 2
H H19E 1.3469 1.3849 0.9043 0.063 Uiso calc PR 0.473(5) A 2
H H19F 1.4356 1.2375 0.9644 0.063 Uiso calc PR 0.473(5) A 2
C C21 0.53091(13) 0.08983(13) 0.34332(7) 0.02406(19) Uani d . 1 . .
C C22 0.50526(15) -0.08026(14) 0.36571(8) 0.0294(2) Uani d . 1 . .
H H22 0.5425 -0.1013 0.4275 0.035 Uiso calc R 1 . .
C C23 0.42550(17) -0.21929(16) 0.29831(9) 0.0373(3) Uani d . 1 . .
H H23 0.4064 -0.3349 0.3136 0.045 Uiso calc R 1 . .
C C24 0.37444(18) -0.18683(18) 0.20872(9) 0.0419(3) Uani d . 1 . .
H H24 0.3212 -0.2812 0.1621 0.050 Uiso calc R 1 . .
C C25 0.40002(17) -0.01808(17) 0.18616(8) 0.0369(3) Uani d . 1 . .
H H25 0.3647 0.0011 0.1241 0.044 Uiso calc R 1 . .
C C26 0.47678(14) 0.12474(15) 0.25293(7) 0.0277(2) Uani d . 1 . .
C C27 0.49622(18) 0.30658(17) 0.22573(8) 0.0363(2) Uani d . 1 . .
H H27A 0.3852 0.3678 0.2291 0.054 Uiso calc R 1 . .
H H27B 0.5109 0.2969 0.1632 0.054 Uiso calc R 1 . .
H H27C 0.6053 0.3737 0.2671 0.054 Uiso calc R 1 . .

loop_
_atom_site_aniso_label
_atom_site_aniso_U_11
_atom_site_aniso_U_22
_atom_site_aniso_U_33
_atom_site_aniso_U_12
_atom_site_aniso_U_13
_atom_site_aniso_U_23
S1 0.02783(13) 0.03461(14) 0.02109(12) 0.01339(10) -0.00154(9) -0.00282(9)
O1 0.0292(4) 0.0317(4) 0.0296(4) 0.0119(3) -0.0037(3) -0.0098(3)
O2 0.0369(11) 0.0226(7) 0.0255(8) -0.0031(6) 0.0009(7) -0.0036(6)
O2A 0.0409(14) 0.0227(8) 0.0229(8) 0.0024(7) -0.0005(8) -0.0048(6)
O3 0.0761(7) 0.0317(4) 0.0293(4) -0.0019(4) -0.0204(4) -0.0010(3)
N1 0.0232(4) 0.0242(4) 0.0187(3) 0.0062(3) -0.0018(3) -0.0032(3)
N2 0.0249(4) 0.0245(4) 0.0195(4) 0.0070(3) 0.0007(3) -0.0045(3)
C1 0.0242(4) 0.0250(4) 0.0161(4) 0.0044(3) 0.0029(3) -0.0004(3)
C2 0.0224(4) 0.0264(4) 0.0199(4) 0.0046(3) 0.0031(3) -0.0032(3)
C11 0.0198(4) 0.0235(4) 0.0180(4) 0.0019(3) 0.0021(3) -0.0020(3)
C12 0.0290(4) 0.0217(4) 0.0205(4) 0.0023(3) 0.0022(3) 0.0007(3)
C13 0.0305(5) 0.0248(4) 0.0188(4) 0.0020(4) -0.0003(3) 0.0017(3)
C14 0.0304(5) 0.0234(4) 0.0219(4) -0.0016(4) -0.0035(4) -0.0004(3)
C15 0.0337(5) 0.0215(4) 0.0252(5) -0.0009(4) -0.0020(4) 0.0024(3)
C16 0.0262(4) 0.0253(4) 0.0193(4) 0.0023(3) 0.0002(3) 0.0025(3)
C17 0.0634(8) 0.0239(5) 0.0322(6) -0.0038(5) -0.0185(6) -0.0001(4)
C18 0.0361(12) 0.0261(11) 0.0317(11) -0.0045(10) 0.0014(9) -0.0073(9)
C19 0.0509(14) 0.0331(13) 0.0341(14) 0.0081(11) 0.0081(11) -0.0053(11)
C18A 0.0436(14) 0.0228(12) 0.0262(13) 0.0009(10) 0.0060(10) -0.0101(10)
C19A 0.0430(15) 0.0352(15) 0.0415(15) -0.0034(13) 0.0032(12) -0.0028(12)
C21 0.0200(4) 0.0269(4) 0.0222(4) 0.0034(3) 0.0035(3) -0.0065(3)
C22 0.0272(5) 0.0292(5) 0.0310(5) 0.0026(4) 0.0085(4) -0.0031(4)
C23 0.0334(5) 0.0283(5) 0.0479(7) -0.0032(4) 0.0129(5) -0.0090(5)
C24 0.0357(6) 0.0405(6) 0.0406(6) -0.0035(5) 0.0054(5) -0.0208(5)
C25 0.0342(5) 0.0455(6) 0.0244(5) 0.0044(5) 0.0018(4) -0.0121(4)
C26 0.0243(4) 0.0336(5) 0.0222(4) 0.0049(4) 0.0036(3) -0.0053(4)
C27 0.0398(6) 0.0395(6) 0.0283(5) 0.0073(5) 0.0056(4) 0.0034(4)

loop_
_atom_type_symbol
_atom_type_description
_atom_type_scat_dispersion_real
_atom_type_scat_dispersion_imag
_atom_type_scat_source
C C 0.0033 0.0016 'International Tables Vol C Tables 4.2.6.8 and 6.1.1.4'
H H 0.0000 0.0000 'International Tables Vol C Tables 4.2.6.8 and 6.1.1.4'
N N 0.0061 0.0033 'International Tables Vol C Tables 4.2.6.8 and 6.1.1.4'
O O 0.0106 0.0060 'International Tables Vol C Tables 4.2.6.8 and 6.1.1.4'
S S 0.1246 0.1234 'International Tables Vol C Tables 4.2.6.8 and 6.1.1.4'

loop_
_geom_angle_atom_site_label_1
_geom_angle_atom_site_label_2
_geom_angle_atom_site_label_3
_geom_angle_site_symmetry_1
_geom_angle_site_symmetry_3
_geom_angle
_geom_angle_publ_flag
C17 O2 C18 . . 115.67(16) ?
C17 O2A C18A . . 118.32(17) ?
C1 N1 C11 . . 126.33(8) ?
C1 N1 H1 . . 116.3 ?
C11 N1 H1 . . 117.2 ?
C2 N2 C1 . . 128.53(8) ?
C2 N2 H2 . . 115.7 ?
C1 N2 H2 . . 115.5 ?
N1 C1 N2 . . 116.03(8) ?
N1 C1 S1 . . 125.74(7) ?
N2 C1 S1 . . 118.21(7) ?
O1 C2 N2 . . 122.79(9) ?
O1 C2 C21 . . 123.60(9) ?
N2 C2 C21 . . 113.61(8) ?
C16 C11 C12 . . 120.35(8) ?
C16 C11 N1 . . 117.45(8) ?
C12 C11 N1 . . 122.11(9) ?
C13 C12 C11 . . 119.08(9) ?
C13 C12 H12 . . 120.5 ?
C11 C12 H12 . . 120.5 ?
C12 C13 C14 . . 120.85(9) ?
C12 C13 H13 . . 119.6 ?
C14 C13 H13 . . 119.6 ?
C15 C14 C13 . . 119.70(9) ?
C15 C14 C17 . . 122.23(10) ?
C13 C14 C17 . . 118.05(9) ?
C14 C15 C16 . . 119.80(9) ?
C14 C15 H15 . . 120.1 ?
C16 C15 H15 . . 120.1 ?
C11 C16 C15 . . 120.18(9) ?
C11 C16 H16 . . 119.9 ?
C15 C16 H16 . . 119.9 ?
O3 C17 O2 . . 124.17(12) ?
O3 C17 O2A . . 120.61(13) ?
O3 C17 C14 . . 124.28(11) ?
O2 C17 C14 . . 109.38(11) ?
O2A C17 C14 . . 112.60(11) ?
O2 C18 C19 . . 110.5(3) ?
O2 C18 H18A . . 109.6 ?
C19 C18 H18A . . 109.6 ?
O2 C18 H18B . . 109.6 ?
C19 C18 H18B . . 109.6 ?
H18A C18 H18B . . 108.1 ?
C18 C19 H19A . . 109.5 ?
C18 C19 H19B . . 109.5 ?
H19A C19 H19B . . 109.5 ?
C18 C19 H19C . . 109.5 ?
H19A C19 H19C . . 109.5 ?
H19B C19 H19C . . 109.5 ?
O2A C18A C19A . . 111.2(4) ?
O2A C18A H18C . . 109.4 ?
C19A C18A H18C . . 109.4 ?
O2A C18A H18D . . 109.4 ?
C19A C18A H18D . . 109.4 ?
H18C C18A H18D . . 108.0 ?
C18A C19A H19D . . 109.5 ?
C18A C19A H19E . . 109.5 ?
H19D C19A H19E . . 109.5 ?
C18A C19A H19F . . 109.5 ?
H19D C19A H19F . . 109.5 ?
H19E C19A H19F . . 109.5 ?
C22 C21 C26 . . 120.98(9) ?
C22 C21 C2 . . 118.37(9) ?
C26 C21 C2 . . 120.65(9) ?
C23 C22 C21 . . 120.47(11) ?
C23 C22 H22 . . 119.8 ?
C21 C22 H22 . . 119.8 ?
C24 C23 C22 . . 119.01(12) ?
C24 C23 H23 . . 120.5 ?
C22 C23 H23 . . 120.5 ?
C23 C24 C25 . . 120.70(10) ?
C23 C24 H24 . . 119.7 ?
C25 C24 H24 . . 119.7 ?
C24 C25 C26 . . 121.39(11) ?
C24 C25 H25 . . 119.3 ?
C26 C25 H25 . . 119.3 ?
C25 C26 C21 . . 117.44(11) ?
C25 C26 C27 . . 119.59(10) ?
C21 C26 C27 . . 122.97(9) ?
C26 C27 H27A . . 109.5 ?
C26 C27 H27B . . 109.5 ?
H27A C27 H27B . . 109.5 ?
C26 C27 H27C . . 109.5 ?
H27A C27 H27C . . 109.5 ?
H27B C27 H27C . . 109.5 ?

loop_
_geom_bond_atom_site_label_1
_geom_bond_atom_site_label_2
_geom_bond_site_symmetry_2
_geom_bond_distance
_geom_bond_publ_flag
S1 C1 . 1.6709(10) ?
O1 C2 . 1.2247(12) ?
O2 C17 . 1.370(2) ?
O2 C18 . 1.451(3) ?
O2A C17 . 1.395(2) ?
O2A C18A . 1.449(4) ?
O3 C17 . 1.2038(15) ?
N1 C1 . 1.3388(12) ?
N1 C11 . 1.4220(11) ?
N1 H1 . 0.7998 ?
N2 C2 . 1.3824(12) ?
N2 C1 . 1.3936(12) ?
N2 H2 . 0.8911 ?
C2 C21 . 1.4937(13) ?
C11 C16 . 1.3895(13) ?
C11 C12 . 1.3941(13) ?
C12 C13 . 1.3881(13) ?
C12 H12 . 0.9500 ?
C13 C14 . 1.3923(14) ?
C13 H13 . 0.9500 ?
C14 C15 . 1.3900(14) ?
C14 C17 . 1.4858(14) ?
C15 C16 . 1.3904(13) ?
C15 H15 . 0.9500 ?
C16 H16 . 0.9500 ?
C18 C19 . 1.493(4) ?
C18 H18A . 0.9900 ?
C18 H18B . 0.9900 ?
C19 H19A . 0.9800 ?
C19 H19B . 0.9800 ?
C19 H19C . 0.9800 ?
C18A C19A . 1.499(4) ?
C18A H18C . 0.9900 ?
C18A H18D . 0.9900 ?
C19A H19D . 0.9800 ?
C19A H19E . 0.9800 ?
C19A H19F . 0.9800 ?
C21 C22 . 1.3941(15) ?
C21 C26 . 1.4001(14) ?
C22 C23 . 1.3904(15) ?
C22 H22 . 0.9500 ?
C23 C24 . 1.382(2) ?
C23 H23 . 0.9500 ?
C24 C25 . 1.385(2) ?
C24 H24 . 0.9500 ?
C25 C26 . 1.4000(14) ?
C25 H25 . 0.9500 ?
C26 C27 . 1.5021(17) ?
C27 H27A . 0.9800 ?
C27 H27B . 0.9800 ?
C27 H27C . 0.9800 ?

loop_
_geom_hbond_atom_site_label_D
_geom_hbond_atom_site_label_H
_geom_hbond_atom_site_label_A
_geom_hbond_site_symmetry_A
_geom_hbond_distance_DH
_geom_hbond_distance_HA
_geom_hbond_distance_DA
_geom_hbond_angle_DHA
N1 H1 O1 . 0.80 2.01 2.6690(10) 138.9
N2 H2 S1 2_756 0.89 2.67 3.5551(9) 170.4

loop_
_geom_torsion_atom_site_label_1
_geom_torsion_atom_site_label_2
_geom_torsion_atom_site_label_3
_geom_torsion_atom_site_label_4
_geom_torsion_site_symmetry_1
_geom_torsion_site_symmetry_2
_geom_torsion_site_symmetry_3
_geom_torsion_site_symmetry_4
_geom_torsion
_geom_torsion_publ_flag
C11 N1 C1 N2 . . . . 177.55(9) ?
C11 N1 C1 S1 . . . . -3.80(15) ?
C2 N2 C1 N1 . . . . 6.94(15) ?
C2 N2 C1 S1 . . . . -171.82(9) ?
C1 N2 C2 O1 . . . . 0.83(17) ?
C1 N2 C2 C21 . . . . -178.64(9) ?
C1 N1 C11 C16 . . . . 137.72(11) ?
C1 N1 C11 C12 . . . . -45.70(15) ?
C16 C11 C12 C13 . . . . -1.85(15) ?
N1 C11 C12 C13 . . . . -178.34(9) ?
C11 C12 C13 C14 . . . . 0.19(16) ?
C12 C13 C14 C15 . . . . 1.59(17) ?
C12 C13 C14 C17 . . . . -177.10(12) ?
C13 C14 C15 C16 . . . . -1.71(17) ?
C17 C14 C15 C16 . . . . 176.93(12) ?
C12 C11 C16 C15 . . . . 1.74(15) ?
N1 C11 C16 C15 . . . . 178.39(9) ?
C14 C15 C16 C11 . . . . 0.06(17) ?
C18 O2 C17 O3 . . . . -10.6(4) ?
C18 O2 C17 O2A . . . . 83.6(3) ?
C18 O2 C17 C14 . . . . -174.5(2) ?
C18A O2A C17 O3 . . . . 13.0(4) ?
C18A O2A C17 O2 . . . . -93.5(4) ?
C18A O2A C17 C14 . . . . 175.8(3) ?
C15 C14 C17 O3 . . . . -175.89(16) ?
C13 C14 C17 O3 . . . . 2.8(2) ?
C15 C14 C17 O2 . . . . -12.1(2) ?
C13 C14 C17 O2 . . . . 166.59(17) ?
C15 C14 C17 O2A . . . . 22.0(2) ?
C13 C14 C17 O2A . . . . -159.3(2) ?
C17 O2 C18 C19 . . . . -77.4(3) ?
C17 O2A C18A C19A . . . . 79.8(3) ?
O1 C2 C21 C22 . . . . -128.25(12) ?
N2 C2 C21 C22 . . . . 51.21(12) ?
O1 C2 C21 C26 . . . . 50.88(15) ?
N2 C2 C21 C26 . . . . -129.66(10) ?
C26 C21 C22 C23 . . . . 0.19(16) ?
C2 C21 C22 C23 . . . . 179.32(9) ?
C21 C22 C23 C24 . . . . 0.89(17) ?
C22 C23 C24 C25 . . . . -0.76(19) ?
C23 C24 C25 C26 . . . . -0.44(19) ?
C24 C25 C26 C21 . . . . 1.48(17) ?
C24 C25 C26 C27 . . . . -177.99(11) ?
C22 C21 C26 C25 . . . . -1.35(15) ?
C2 C21 C26 C25 . . . . 179.54(9) ?
C22 C21 C26 C27 . . . . 178.11(10) ?
C2 C21 C26 C27 . . . . -1.00(15) ?
